data_8101565
loop_
_publ_author_name
'Kakou-Yao, R.'
'Saba, A.'
'Ebby, N.'
'Aycard, J. P.'

_publ_section_title
;
Crystal structure of 4-(\a-hydroxy-p-nitrobenzyl)isochroman-1,3-dione, 
C~16~H~9~NO~6~
;
_journal_issue 4
_journal_name_full 'Zeitschrift f\"ur Kristallographie - New Crystal Structures'
_journal_page_first 481
_journal_page_last 482
_journal_volume 214
_journal_year 1999
_chemical_formula_sum 'C16 H9 N O6'
_chemical_formula_weight 311.25
_space_group_IT_number 7
_symmetry_cell_setting monoclinic
_symmetry_space_group_name_Hall 'P -2yc'
_symmetry_space_group_name_H-M 'P 1 c 1'
_cell_angle_alpha 90.00(1)
_cell_angle_beta 92.812(1)
_cell_angle_gamma 90.00(1)
_cell_formula_units_Z 2
_cell_length_a 5.553(1)
_cell_length_b 7.692(1)
_cell_length_c 15.676(1)
_cell_measurement_temperature 298
_cell_volume 668.8(2)
_exptl_crystal_density_diffrn 1.55
_refine_ls_R_factor_obs 0.037
_refine_ls_wR_factor_obs 0.213
_cod_depositor_comments
;
The following automatic conversions were performed:
'_symmetry_cell_setting' value 'Monoclinic' changed to 'monoclinic'
according to '/home/saulius/struct/CIF-dictionaries/cif_core.dic'
dictionary named 'cif_core.dic' version 2.4.1 from 2010-06-29.

Automatic conversion script
Id: cif_fix_enum 1527 2010-12-29 10:47:43Z saulius 
;
_cod_original_sg_symbol_H-M 'P c'
_cod_original_formula_sum 'C16 H9 N1 O6'
_cod_database_code 8101565

loop_
_symmetry_equiv_pos_as_xyz
+X,+Y,+Z
+X,-Y,+Z+1/2

loop_
_atom_site_aniso_label
_atom_site_aniso_U_11
_atom_site_aniso_U_22
_atom_site_aniso_U_33
_atom_site_aniso_U_12
_atom_site_aniso_U_13
_atom_site_aniso_U_23
C15 0.0450(7) 0.0401(6) 0.0362(7) -.0029(5) -.0032(5) 0.0057(5)
O20 0.0464(5) 0.0722(7) 0.0459(5) -.0068(5) -.0076(4) 0.0072(5)
C13 0.0369(7) 0.0548(8) 0.0471(8) 0.0075(6) 0.0055(5) 0.0060(6)
C10 0.0456(7) 0.0370(6) 0.0420(7) 0.0072(5) 0.0032(5) 0.0027(5)
C14 0.0435(7) 0.0574(8) 0.0397(7) 0.0016(7) 0.0105(5) 0.0043(6)
O18 0.0732(8) 0.0794(8) 0.0624(8) 0.0066(6) 0.0235(6) 0.0252(6)
C16 0.0411(7) 0.0434(7) 0.0456(7) 0.0063(5) -.0005(5) 0.0012(5)
C11 0.0391(6) 0.0482(7) 0.0390(7) 0.0045(6) 0.0009(5) 0.0013(6)
O19 0.0653(7) 0.0811(7) 0.0458(6) -.0011(6) -.0137(5) 0.0119(5)
C17 0.0433(7) 0.0472(7) 0.0370(7) 0.0063(6) 0.0060(5) 0.0000(5)
C4 0.0466(7) 0.0429(6) 0.0361(7) 0.0067(6) 0.0019(5) 0.0033(5)
C3 0.0536(9) 0.0526(8) 0.0414(8) 0.0094(7) -.0011(6) 0.0105(6)
O23 0.096(1) 0.0869(9) 0.0386(6) -.0035(7) 0.0060(6) 0.0101(6)
O2 0.0694(7) 0.0647(6) 0.0396(6) 0.0037(6) 0.0010(5) 0.0166(5)
N21 0.0587(7) 0.0552(7) 0.0423(7) -.0063(6) -.0061(5) 0.0113(6)
C9 0.0493(8) 0.0422(7) 0.0487(8) 0.0076(6) 0.0099(6) 0.0037(6)
C1 0.0589(9) 0.0496(8) 0.0531(9) 0.0113(7) 0.0141(7) 0.0123(6)
C7 0.0538(9) 0.0527(9) 0.077(1) -.0027(7) 0.0022(7) -.0112(7)
C6 0.0647(9) 0.0454(8) 0.0545(9) 0.0042(7) -.0078(7) -.0090(7)
C12 0.0374(6) 0.0415(7) 0.0367(7) -.0006(5) 0.0012(5) 0.0022(5)
O22 0.0784(9) 0.0852(8) 0.0667(8) 0.0198(8) -.0137(6) 0.0241(6)
C8 0.0562(9) 0.0503(8) 0.070(1) -.0027(7) 0.0154(7) 0.0004(7)
C5 0.0580(8) 0.0421(6) 0.0415(8) 0.0028(6) 0.0019(6) -.0022(5)

loop_
_atom_site_label
_atom_site_fract_x
_atom_site_fract_y
_atom_site_fract_z
_atom_site_U_iso_or_equiv
_atom_site_occupancy
_atom_site_thermal_displace_type
C15 0.5561(3) 0.4661(2) 0.3297(1) 0.0406(6) 1.00 Uani
O20 0.9530(3) 0.3066(1) 0.6010(1) 0.0550(5) 1.00 Uani
C13 0.8370(3) 0.3024(2) 0.4148(1) 0.0462(7) 1.00 Uani
C10 0.4255(3) 0.0060(2) 0.5660(1) 0.0416(6) 1.00 Uani
C14 0.7703(3) 0.3748(2) 0.3368(1) 0.0467(7) 1.00 Uani
O18 0.2232(3) -0.1751(2) 0.7632(1) 0.0714(7) 1.00 Uani
C16 0.4099(3) 0.4892(2) 0.3975(1) 0.0434(6) 1.00 Uani
C11 0.7550(3) 0.2351(2) 0.5663(1) 0.0421(6) 1.00 Uani
O19 0.8649(3) 0.1414(2) 0.7343(1) 0.0644(7) 1.00 Uani
C17 0.4746(3) 0.4125(2) 0.4743(1) 0.0425(6) 1.00 Uani
C4 0.6249(3) 0.1074(2) 0.6056(1) 0.0419(6) 1.00 Uani
C3 0.6907(3) 0.0781(2) 0.6950(1) 0.0493(7) 1.00 Uani
O23 0.5689(3) 0.4778(2) 0.1834(1) 0.0738(7) 1.00 Uani
O2 0.5455(3) -0.0220(2) 0.74292(9) 0.0580(6) 1.00 Uani
N21 0.4745(3) 0.5347(2) 0.2462(1) 0.0523(7) 1.00 Uani
C9 0.2828(3) -0.0940(2) 0.6191(1) 0.0467(7) 1.00 Uani
C1 0.3375(3) -0.1010(2) 0.7113(1) 0.0537(8) 1.00 Uani
C7 0.0355(4) -0.1949(2) 0.4999(2) 0.0614(8) 1.00 Uani
C6 0.1782(3) -0.1020(2) 0.4464(1) 0.0551(8) 1.00 Uani
C12 0.6870(3) 0.3165(2) 0.4829(1) 0.0386(6) 1.00 Uani
O22 0.3173(3) 0.6448(2) 0.2437(1) 0.0771(8) 1.00 Uani
C8 0.0896(3) -0.1929(2) 0.5863(1) 0.0585(8) 1.00 Uani
C5 0.3710(3) -0.0056(2) 0.4779(1) 0.0473(6) 1.00 Uani
H13 0.98662 0.24051 0.42274 0.05000 1.00 Uiso
H14 0.87177 0.36363 0.28933 0.05000 1.00 Uiso
H16 0.26732 0.55970 0.39221 0.05000 1.00 Uiso
H17 0.37372 0.42267 0.52213 0.05000 1.00 Uiso
H7 -0.10193 -0.25952 0.47803 0.05000 1.00 Uiso
H6 0.14037 -0.10656 0.38604 0.05000 1.00 Uiso
H8 -0.00300 -0.26075 0.62432 0.05000 1.00 Uiso
H5 0.47076 0.05461 0.43919 0.05000 1.00 Uiso
H20 0.971(3) 0.251(3) 0.656(1) 0.050(5) 1.00 Uiso

loop_
_geom_bond_atom_site_label_1
_geom_bond_atom_site_label_2
_geom_bond_distance
_geom_bond_site_symmetry_1
_geom_bond_site_symmetry_2
_geom_bond_publ_flag
C15 C14 1.381(3) . . ?
C15 C16 1.380(3) . . ?
C15 N21 1.463(3) . . ?
O20 C11 1.322(2) . . ?
C13 C14 1.378(3) . . ?
C13 C12 1.390(3) . . ?
C10 C4 1.467(3) . . ?
C10 C9 1.406(3) . . ?
C10 C5 1.402(3) . . ?
O18 C1 1.200(3) . . ?
C16 C17 1.373(3) . . ?
C11 C4 1.382(3) . . ?
C11 C12 1.481(3) . . ?
O19 C3 1.222(3) . . ?
C17 C12 1.392(3) . . ?
C4 C3 1.449(3) . . ?
C3 O2 1.366(3) . . ?
O23 N21 1.219(3) . . ?
O2 C1 1.376(3) . . ?
N21 O22 1.216(3) . . ?
C9 C1 1.463(3) . . ?
C9 C8 1.393(3) . . ?
C7 C6 1.381(3) . . ?
C7 C8 1.373(4) . . ?
C6 C5 1.374(3) . . ?
O19 H20 1.63(3) . . ?

loop_
_cod_related_entry_id
_cod_related_entry_database
_cod_related_entry_code
1 ChemSpider 21183527
